data_2203459
loop_
_publ_author_name
'Jonathan D Crane'
'Matthew Whittingham'

_publ_section_title
;
 Bis(1,1,5,5-tetramethyl-2-thiobiuretato)nickel(II)
;
_journal_issue 4
_journal_name_full 'Acta Crystallographica Section E'
_journal_page_first m449
_journal_page_last m451
_journal_paper_doi 10.1107/S1600536804006294
_journal_volume 60
_journal_year 2004
_chemical_formula_iupac '[Ni (C6 H12 N3 O1 S1)2]'
_chemical_formula_moiety 'C12 H24 N6 Ni O2 S2'
_chemical_formula_sum 'C12 H24 N6 Ni O2 S2'
_chemical_formula_weight 407.20
_chemical_name_systematic
;
Bis(1,1,5,5-tetramethyl-2-thiobiuretato)nickel(II)
;
_space_group_IT_number 62
_symmetry_cell_setting orthorhombic
_symmetry_space_group_name_Hall '-P 2ac 2n'
_symmetry_space_group_name_H-M 'P n m a'
_atom_sites_solution_hydrogens geom
_atom_sites_solution_primary direct
_atom_sites_solution_secondary difmap
_cell_angle_alpha 90.00
_cell_angle_beta 90.00
_cell_angle_gamma 90.00
_cell_formula_units_Z 4
_cell_length_a 13.9350(10)
_cell_length_b 7.0123(5)
_cell_length_c 18.4739(18)
_cell_measurement_reflns_used 10003
_cell_measurement_temperature 150(2)
_cell_measurement_theta_max 30.0
_cell_measurement_theta_min 2.20
_cell_volume 1805.2(3)
_computing_cell_refinement X-AREA
_computing_data_collection 'X-AREA (STOE 2001)'
_computing_data_reduction 'X-RED (STOE 2001)'
_computing_molecular_graphics 'ORTEP3 for Windows (Farrugia 1997)'
_computing_publication_material 'WinGX and PLATON (Spek 2001)'
_computing_structure_refinement 'SHELXL-97 (Sheldrick, 1997)'
_computing_structure_solution 'X-STEP32 (STOE 2001) and WinGX (Farrugia 1999)'
_diffrn_ambient_temperature 150(2)
_diffrn_measured_fraction_theta_full 0.999
_diffrn_measured_fraction_theta_max 0.999
_diffrn_measurement_device_type 'Stoe IPDS-II area-detector'
_diffrn_measurement_method \w
_diffrn_radiation_monochromator graphite
_diffrn_radiation_source 'fine-focus sealed tube'
_diffrn_radiation_type MoK\a
_diffrn_radiation_wavelength 0.71073
_diffrn_reflns_av_R_equivalents 0.0649
_diffrn_reflns_av_sigmaI/netI 0.0469
_diffrn_reflns_limit_h_max 19
_diffrn_reflns_limit_h_min -16
_diffrn_reflns_limit_k_max 9
_diffrn_reflns_limit_k_min -9
_diffrn_reflns_limit_l_max 25
_diffrn_reflns_limit_l_min -25
_diffrn_reflns_number 18236
_diffrn_reflns_theta_full 30.00
_diffrn_reflns_theta_max 30.00
_diffrn_reflns_theta_min 2.20
_diffrn_standards_decay_% 0
_diffrn_standards_interval_count 0
_diffrn_standards_interval_time 0
_diffrn_standards_number 0
_exptl_absorpt_coefficient_mu 1.323
_exptl_absorpt_correction_T_max 0.7505
_exptl_absorpt_correction_T_min 0.6298
_exptl_absorpt_correction_type numerical
_exptl_absorpt_process_details '(X-SHAPE; Stoe & Cie, 2001)'
_exptl_crystal_colour purple
_exptl_crystal_density_diffrn 1.498
_exptl_crystal_density_method 'not measured'
_exptl_crystal_description plate
_exptl_crystal_F_000 856
_exptl_crystal_size_max 0.20
_exptl_crystal_size_mid 0.18
_exptl_crystal_size_min 0.02
_refine_diff_density_max 0.362
_refine_diff_density_min -0.258
_refine_ls_extinction_coef 0.0017(3)
_refine_ls_extinction_expression Fc^*^=kFc[1+0.001xFc^2^\l^3^/sin(2\q)]^-1/4^
_refine_ls_extinction_method SHELXL97
_refine_ls_goodness_of_fit_ref 0.874
_refine_ls_hydrogen_treatment constr
_refine_ls_matrix_type full
_refine_ls_number_parameters 148
_refine_ls_number_reflns 2820
_refine_ls_number_restraints 0
_refine_ls_restrained_S_all 0.874
_refine_ls_R_factor_all 0.0536
_refine_ls_R_factor_gt 0.0295
_refine_ls_shift/su_max 0.001
_refine_ls_shift/su_mean 0.000
_refine_ls_structure_factor_coef Fsqd
_refine_ls_weighting_details 'calc w = 1/[\s^2^(Fo^2^)+(0.0271P)^2^] where P = (Fo^2^+2Fc^2^)/3'
_refine_ls_weighting_scheme calc
_refine_ls_wR_factor_gt 0.0556
_refine_ls_wR_factor_ref 0.0595
_reflns_number_gt 1936
_reflns_number_total 2820
_reflns_threshold_expression I>2\s(I)
_cod_data_source_file lh6184.cif
_cod_data_source_block I
_cod_database_code 2203459
_cod_database_fobs_code 2203459

loop_
_symmetry_equiv_pos_as_xyz
'x, y, z'
'-x+1/2, -y, z+1/2'
'x+1/2, -y+1/2, -z+1/2'
'-x, y+1/2, -z'
'-x, -y, -z'
'x-1/2, y, -z-1/2'
'-x-1/2, y-1/2, z-1/2'
'x, -y-1/2, z'

loop_
_atom_site_label
_atom_site_fract_x
_atom_site_fract_y
_atom_site_fract_z
_atom_site_U_iso_or_equiv
_atom_site_adp_type
_atom_site_calc_flag
_atom_site_refinement_flags
_atom_site_occupancy
_atom_site_type_symbol
Ni1 0.25640(2) 0.7500 -0.026041(15) 0.02336(8) Uani d S 1 Ni
S1 0.26181(4) 0.7500 -0.14166(3) 0.03616(15) Uani d S 1 S
S2 0.10385(4) 0.7500 -0.03869(3) 0.02723(13) Uani d S 1 S
O1 0.38951(12) 0.7500 -0.01340(9) 0.0346(4) Uani d S 1 O
O2 0.25262(13) 0.7500 0.07478(8) 0.0401(4) Uani d S 1 O
N1 0.45995(14) 0.7500 -0.12976(11) 0.0304(5) Uani d S 1 N
N2 0.39559(15) 0.7500 -0.24175(11) 0.0341(5) Uani d S 1 N
N3 0.54773(15) 0.7500 -0.02573(13) 0.0376(5) Uani d S 1 N
N4 0.09073(15) 0.7500 0.11138(9) 0.0262(4) Uani d S 1 N
N5 -0.04648(14) 0.7500 0.04589(10) 0.0287(5) Uani d S 1 N
N6 0.21546(17) 0.7500 0.19149(11) 0.0362(5) Uani d S 1 N
C1 0.38142(17) 0.7500 -0.16931(12) 0.0263(5) Uani d S 1 C
C2 0.45972(17) 0.7500 -0.05643(13) 0.0287(5) Uani d S 1 C
C3 0.3186(2) 0.7500 -0.29499(13) 0.0393(6) Uani d S 1 C
H3A 0.3352 0.8364 -0.3348 0.047 Uiso calc PR 0.50 H
H3B 0.2590 0.7930 -0.2721 0.047 Uiso calc PR 0.50 H
H3C 0.3099 0.6206 -0.3140 0.047 Uiso calc PR 0.50 H
C4 0.4930(2) 0.7500 -0.27118(16) 0.0517(8) Uani d S 1 C
H4A 0.5362 0.8144 -0.2372 0.062 Uiso calc PR 0.50 H
H4B 0.4935 0.8174 -0.3177 0.062 Uiso calc PR 0.50 H
H4C 0.5144 0.6182 -0.2784 0.062 Uiso calc PR 0.50 H
C5 0.5585(2) 0.7500 0.05249(16) 0.0425(7) Uani d S 1 C
H5A 0.6129 0.8311 0.0660 0.051 Uiso calc PR 0.50 H
H5B 0.5702 0.6195 0.0694 0.051 Uiso calc PR 0.50 H
H5C 0.4998 0.7993 0.0749 0.051 Uiso calc PR 0.50 H
C6 0.6360(2) 0.7500 -0.06748(18) 0.0501(8) Uani d S 1 C
H6A 0.6641 0.6219 -0.0670 0.060 Uiso calc PR 0.50 H
H6B 0.6814 0.8407 -0.0461 0.060 Uiso calc PR 0.50 H
H6C 0.6221 0.7875 -0.1175 0.060 Uiso calc PR 0.50 H
C7 0.04920(16) 0.7500 0.04660(12) 0.0229(4) Uani d S 1 C
C8 0.18610(19) 0.7500 0.12095(12) 0.0276(5) Uani d S 1 C
C9 -0.10292(18) 0.7500 -0.02043(13) 0.0351(6) Uani d S 1 C
H9A -0.1128 0.8816 -0.0367 0.042 Uiso calc PR 0.50 H
H9B -0.1653 0.6900 -0.0113 0.042 Uiso calc PR 0.50 H
H9C -0.0688 0.6784 -0.0580 0.042 Uiso calc PR 0.50 H
C10 -0.10153(19) 0.7500 0.11318(12) 0.0348(6) Uani d S 1 C
H10A -0.1191 0.6188 0.1258 0.042 Uiso calc PR 0.50 H
H10B -0.1599 0.8262 0.1068 0.042 Uiso calc PR 0.50 H
H10C -0.0626 0.8050 0.1521 0.042 Uiso calc PR 0.50 H
C11 0.3170(2) 0.7500 0.20903(15) 0.0553(9) Uani d S 1 C
H11A 0.3541 0.7137 0.1661 0.066 Uiso calc PR 0.50 H
H11B 0.3292 0.6585 0.2480 0.066 Uiso calc PR 0.50 H
H11C 0.3363 0.8778 0.2248 0.066 Uiso calc PR 0.50 H
C12 0.1490(2) 0.7500 0.25251(15) 0.0445(7) Uani d S 1 C
H12A 0.0857 0.7063 0.2362 0.053 Uiso calc PR 0.50 H
H12B 0.1435 0.8795 0.2720 0.053 Uiso calc PR 0.50 H
H12C 0.1729 0.6642 0.2903 0.053 Uiso calc PR 0.50 H

loop_
_atom_site_aniso_label
_atom_site_aniso_U_11
_atom_site_aniso_U_22
_atom_site_aniso_U_33
_atom_site_aniso_U_12
_atom_site_aniso_U_13
_atom_site_aniso_U_23
Ni1 0.02122(15) 0.02998(15) 0.01888(12) 0.000 -0.00043(11) 0.000
S1 0.0237(3) 0.0646(4) 0.0202(2) 0.000 0.0022(2) 0.000
S2 0.0231(3) 0.0417(3) 0.0169(2) 0.000 0.00057(19) 0.000
O1 0.0233(8) 0.0532(12) 0.0272(8) 0.000 -0.0015(7) 0.000
O2 0.0283(9) 0.0740(13) 0.0180(8) 0.000 -0.0008(7) 0.000
N1 0.0253(10) 0.0366(12) 0.0293(10) 0.000 0.0032(8) 0.000
N2 0.0313(10) 0.0455(13) 0.0255(9) 0.000 0.0070(9) 0.000
N3 0.0228(10) 0.0506(14) 0.0395(12) 0.000 -0.0029(9) 0.000
N4 0.0312(11) 0.0288(11) 0.0185(8) 0.000 0.0028(7) 0.000
N5 0.0268(10) 0.0392(13) 0.0202(9) 0.000 0.0028(7) 0.000
N6 0.0403(12) 0.0494(14) 0.0189(9) 0.000 -0.0059(8) 0.000
C1 0.0273(12) 0.0248(12) 0.0268(11) 0.000 0.0029(8) 0.000
C2 0.0231(11) 0.0299(13) 0.0331(12) 0.000 -0.0008(9) 0.000
C3 0.0453(15) 0.0508(16) 0.0218(11) 0.000 0.0023(11) 0.000
C4 0.0396(16) 0.076(2) 0.0394(15) 0.000 0.0175(12) 0.000
C5 0.0342(14) 0.0494(19) 0.0439(16) 0.000 -0.0106(12) 0.000
C6 0.0248(13) 0.070(2) 0.0558(18) 0.000 -0.0017(12) 0.000
C7 0.0277(11) 0.0186(10) 0.0225(10) 0.000 0.0016(8) 0.000
C8 0.0358(12) 0.0270(11) 0.0199(10) 0.000 -0.0017(9) 0.000
C9 0.0252(12) 0.0500(16) 0.0300(12) 0.000 0.0016(10) 0.000
C10 0.0304(13) 0.0446(16) 0.0293(12) 0.000 0.0089(10) 0.000
C11 0.0518(18) 0.085(2) 0.0290(14) 0.000 -0.0181(13) 0.000
C12 0.0666(19) 0.0478(16) 0.0191(11) 0.000 0.0009(11) 0.000

loop_
_atom_type_symbol
_atom_type_description
_atom_type_scat_dispersion_real
_atom_type_scat_dispersion_imag
_atom_type_scat_source
Ni Ni 0.3393 1.1124 'International Tables Vol C Tables 4.2.6.8 and 6.1.1.4'
S S 0.1246 0.1234 'International Tables Vol C Tables 4.2.6.8 and 6.1.1.4'
O O 0.0106 0.0060 'International Tables Vol C Tables 4.2.6.8 and 6.1.1.4'
N N 0.0061 0.0033 'International Tables Vol C Tables 4.2.6.8 and 6.1.1.4'
C C 0.0033 0.0016 'International Tables Vol C Tables 4.2.6.8 and 6.1.1.4'
H H 0.0000 0.0000 'International Tables Vol C Tables 4.2.6.8 and 6.1.1.4'

loop_
_geom_angle_atom_site_label_1
_geom_angle_atom_site_label_2
_geom_angle_atom_site_label_3
_geom_angle
_geom_angle_publ_flag
O1 Ni1 S1 95.16(6) y
O2 Ni1 S2 94.65(6) y
O1 Ni1 O2 84.45(8) y
S1 Ni1 S2 85.75(3) y
O1 Ni1 S2 179.10(6) y
O2 Ni1 S1 179.60(7) y
C1 S1 Ni1 109.05(8) y
C7 S2 Ni1 109.52(8) y
C2 O1 Ni1 133.73(16) y
C8 O2 Ni1 134.24(17) y
C1 N1 C2 123.6(2) y
C1 N2 C3 124.1(2) ?
C1 N2 C4 120.2(2) ?
C3 N2 C4 115.6(2) ?
C2 N3 C6 123.1(2) ?
C2 N3 C5 120.8(2) ?
C6 N3 C5 116.1(2) ?
C7 N4 C8 123.39(19) y
C7 N5 C9 123.27(19) ?
C7 N5 C10 121.1(2) ?
C9 N5 C10 115.62(19) ?
C8 N6 C11 120.3(2) ?
C8 N6 C12 123.2(2) ?
C11 N6 C12 116.5(2) ?
N1 C1 N2 115.3(2) ?
N1 C1 S1 129.24(18) y
N2 C1 S1 115.43(18) ?
O1 C2 N3 116.1(2) ?
O1 C2 N1 129.2(2) y
N3 C2 N1 114.7(2) ?
N2 C3 H3A 109.5 ?
N2 C3 H3B 109.5 ?
H3A C3 H3B 109.5 ?
N2 C3 H3C 109.5 ?
H3A C3 H3C 109.5 ?
H3B C3 H3C 109.5 ?
N2 C4 H4A 109.5 ?
N2 C4 H4B 109.5 ?
H4A C4 H4B 109.5 ?
N2 C4 H4C 109.5 ?
H4A C4 H4C 109.5 ?
H4B C4 H4C 109.5 ?
N3 C5 H5A 109.5 ?
N3 C5 H5B 109.5 ?
H5A C5 H5B 109.5 ?
N3 C5 H5C 109.5 ?
H5A C5 H5C 109.5 ?
H5B C5 H5C 109.5 ?
N3 C6 H6A 109.5 ?
N3 C6 H6B 109.5 ?
H6A C6 H6B 109.5 ?
N3 C6 H6C 109.5 ?
H6A C6 H6C 109.5 ?
H6B C6 H6C 109.5 ?
N4 C7 N5 116.4(2) ?
N4 C7 S2 128.39(18) y
N5 C7 S2 115.23(17) ?
O2 C8 N4 129.8(2) y
O2 C8 N6 115.2(2) ?
N4 C8 N6 115.0(2) ?
N5 C9 H9A 109.5 ?
N5 C9 H9B 109.5 ?
H9A C9 H9B 109.5 ?
N5 C9 H9C 109.5 ?
H9A C9 H9C 109.5 ?
H9B C9 H9C 109.5 ?
N5 C10 H10A 109.5 ?
N5 C10 H10B 109.5 ?
H10A C10 H10B 109.5 ?
N5 C10 H10C 109.5 ?
H10A C10 H10C 109.5 ?
H10B C10 H10C 109.5 ?
N6 C11 H11A 109.5 ?
N6 C11 H11B 109.5 ?
H11A C11 H11B 109.5 ?
N6 C11 H11C 109.5 ?
H11A C11 H11C 109.5 ?
H11B C11 H11C 109.5 ?
N6 C12 H12A 109.5 ?
N6 C12 H12B 109.5 ?
H12A C12 H12B 109.5 ?
N6 C12 H12C 109.5 ?
H12A C12 H12C 109.5 ?
H12B C12 H12C 109.5 ?

loop_
_geom_bond_atom_site_label_1
_geom_bond_atom_site_label_2
_geom_bond_distance
_geom_bond_publ_flag
Ni1 O1 1.8694(17) y
Ni1 O2 1.8634(15) y
Ni1 S1 2.1374(7) y
Ni1 S2 2.1386(7) y
S1 C1 1.743(2) y
S2 C7 1.750(2) y
O1 C2 1.261(3) y
O2 C8 1.260(3) y
N1 C1 1.316(3) y
N1 C2 1.355(3) y
N2 C1 1.353(3) y
N2 C3 1.455(3) ?
N2 C4 1.462(3) ?
N3 C2 1.351(3) y
N3 C6 1.452(4) ?
N3 C5 1.453(4) ?
N4 C7 1.329(3) y
N4 C8 1.341(3) y
N5 C7 1.333(3) y
N5 C9 1.456(3) ?
N5 C10 1.461(3) ?
N6 C8 1.366(3) y
N6 C11 1.452(4) ?
N6 C12 1.459(4) ?
C3 H3A 0.9800 ?
C3 H3B 0.9800 ?
C3 H3C 0.9800 ?
C4 H4A 0.9800 ?
C4 H4B 0.9800 ?
C4 H4C 0.9800 ?
C5 H5A 0.9800 ?
C5 H5B 0.9800 ?
C5 H5C 0.9800 ?
C6 H6A 0.9800 ?
C6 H6B 0.9800 ?
C6 H6C 0.9800 ?
C9 H9A 0.9800 ?
C9 H9B 0.9800 ?
C9 H9C 0.9800 ?
C10 H10A 0.9800 ?
C10 H10B 0.9800 ?
C10 H10C 0.9800 ?
C11 H11A 0.9800 ?
C11 H11B 0.9800 ?
C11 H11C 0.9800 ?
C12 H12A 0.9800 ?
C12 H12B 0.9800 ?
C12 H12C 0.9800 ?

loop_
_geom_contact_atom_site_label_1
_geom_contact_atom_site_label_2
_geom_contact_distance
_geom_contact_site_symmetry_2
_geom_contact_publ_flag
S2 N5 3.5986(5) 5_565 yes
C2 C5 3.5161(4) 5_665 yes
N6 C3 3.5470(6) 2_565 yes
N2 C12 3.5622(7) 2_564 yes

loop_
_geom_torsion_atom_site_label_1
_geom_torsion_atom_site_label_2
_geom_torsion_atom_site_label_3
_geom_torsion_atom_site_label_4
_geom_torsion
O1 Ni1 S1 C1 0.0
S2 Ni1 S1 C1 180.0
O2 Ni1 S2 C7 0.0
S1 Ni1 S2 C7 180.0
O2 Ni1 O1 C2 180.0
S1 Ni1 O1 C2 0.0
O1 Ni1 O2 C8 180.0
S2 Ni1 O2 C8 0.0
C2 N1 C1 N2 180.0
C2 N1 C1 S1 0.0000(10)
C3 N2 C1 N1 180.0
C4 N2 C1 N1 0.0
C3 N2 C1 S1 0.0
C4 N2 C1 S1 180.0
Ni1 S1 C1 N1 0.0
Ni1 S1 C1 N2 180.0
Ni1 O1 C2 N3 180.0
Ni1 O1 C2 N1 0.0000(10)
C6 N3 C2 O1 180.0
C5 N3 C2 O1 0.0000(10)
C6 N3 C2 N1 0.0000(10)
C5 N3 C2 N1 180.0
C1 N1 C2 O1 0.0000(10)
C1 N1 C2 N3 180.0
C8 N4 C7 N5 180.0
C8 N4 C7 S2 0.0
C9 N5 C7 N4 180.0
C10 N5 C7 N4 0.0
C9 N5 C7 S2 0.0
C10 N5 C7 S2 180.0
Ni1 S2 C7 N4 0.0
Ni1 S2 C7 N5 180.0
Ni1 O2 C8 N4 0.0
Ni1 O2 C8 N6 180.0
C7 N4 C8 O2 0.0
C7 N4 C8 N6 180.0
C11 N6 C8 O2 0.0
C12 N6 C8 O2 180.0
C11 N6 C8 N4 180.0
C12 N6 C8 N4 0.0
